data_7062991
loop_
_publ_author_name
'Razuwika, Rufaro'
'Munro, Orde Q.'

_publ_section_title
;
 Synthesis and characterization of C2-symmetric bis(carboxamide) pincer
 ligands
;
_journal_issue 10
_journal_name_full 'New Journal of Chemistry'
_journal_page_first 4229
_journal_page_last 4244
_journal_paper_doi 10.1039/D3NJ05502G
_journal_volume 48
_journal_year 2024
_chemical_formula_moiety 'C25 H17 N5 O2, 2(C H4 O)'
_chemical_formula_sum 'C27 H25 N5 O4'
_chemical_formula_weight 483.531
_space_group_crystal_system triclinic
_space_group_IT_number 2
_space_group_name_Hall '-P 1'
_space_group_name_H-M_alt 'P -1'
_symmetry_Int_Tables_number 2
_atom_sites_solution_primary dual
_audit_creation_date 2024-01-16
_audit_creation_method
;
Olex2 1.5
(compiled 2023.08.24 svn.re1ec1418 for OlexSys, GUI svn.r6817)
;
_audit_update_record
;
2024-01-21 deposited with the CCDC.	2024-01-29 downloaded from the CCDC.
;
_cell_angle_alpha 76.605(1)
_cell_angle_beta 78.871(1)
_cell_angle_gamma 78.901(2)
_cell_formula_units_Z 2
_cell_length_a 7.2743(3)
_cell_length_b 11.3528(5)
_cell_length_c 14.9566(5)
_cell_measurement_reflns_used 9827
_cell_measurement_temperature 153.00
_cell_measurement_theta_max 33.06
_cell_measurement_theta_min 2.56
_cell_volume 1164.76(8)
_computing_cell_refinement 'APEX 3 (Bruker)'
_computing_data_collection 'APEX 3 (Bruker)'
_computing_data_reduction 'SAINT V8.38A (Bruker)'
_computing_molecular_graphics 'Olex2 1.5 (Dolomanov et al., 2009)'
_computing_publication_material 'Olex2 1.5 (Dolomanov et al., 2009)'
_computing_structure_refinement 'olex2.refine 1.5 (Bourhis et al., 2015)'
_computing_structure_solution 'SHELXT 2014/5 (Sheldrick, 2014)'
_diffrn_ambient_temperature 153.00
_diffrn_measured_fraction_theta_full 0.9964
_diffrn_measured_fraction_theta_max 0.9945
_diffrn_measurement_device_type 'Bruker Venture D8 Photon I CMOS'
_diffrn_measurement_method '\f and \w scans'
_diffrn_radiation_type 'Mo K\a'
_diffrn_radiation_wavelength 0.71073
_diffrn_reflns_av_R_equivalents 0.0459
_diffrn_reflns_av_unetI/netI 0.0265
_diffrn_reflns_Laue_measured_fraction_full 0.9964
_diffrn_reflns_Laue_measured_fraction_max 0.9945
_diffrn_reflns_limit_h_max 11
_diffrn_reflns_limit_h_min -11
_diffrn_reflns_limit_k_max 17
_diffrn_reflns_limit_k_min -17
_diffrn_reflns_limit_l_max 22
_diffrn_reflns_limit_l_min -23
_diffrn_reflns_number 85728
_diffrn_reflns_point_group_measured_fraction_full 0.9964
_diffrn_reflns_point_group_measured_fraction_max 0.9945
_diffrn_reflns_theta_full 25.2417
_diffrn_reflns_theta_max 33.21
_diffrn_reflns_theta_min 2.89
_diffrn_source_current 30.0
_diffrn_source_power 1.5
_diffrn_source_voltage 50.0
_diffrn_standards_number 0
_exptl_absorpt_coefficient_mu 0.095
_exptl_absorpt_correction_T_max 0.7465
_exptl_absorpt_correction_T_min 0.7102
_exptl_absorpt_correction_type numerical
_exptl_absorpt_process_details
;
SADABS-2016/2 (Bruker,2016/2) was used for absorption correction.
wR2(int) was 0.0601 before and 0.0534 after correction.
The Ratio of minimum to maximum transmission is 0.9514.
The \l/2 correction factor is Not present.
;
_exptl_crystal_colour colourless
_exptl_crystal_colour_primary colourless
_exptl_crystal_density_diffrn 1.379
_exptl_crystal_description plate
_exptl_crystal_F_000 508.344
_exptl_crystal_size_max 0.368
_exptl_crystal_size_mid 0.237
_exptl_crystal_size_min 0.096
_refine_diff_density_max 0.2373
_refine_diff_density_min -0.2323
_refine_diff_density_rms 0.0576
_refine_ls_d_res_high 0.6488
_refine_ls_d_res_low 7.0514
_refine_ls_goodness_of_fit_ref 1.3006
_refine_ls_hydrogen_treatment mixed
_refine_ls_matrix_type full
_refine_ls_number_constraints 0
_refine_ls_number_parameters 550
_refine_ls_number_reflns 8894
_refine_ls_number_restraints 3
_refine_ls_restrained_S_all 1.3003
_refine_ls_R_factor_all 0.0469
_refine_ls_R_factor_gt 0.0290
_refine_ls_shift/su_max 0.0008
_refine_ls_shift/su_mean 0.0000
_refine_ls_structure_factor_coef Fsqd
_refine_ls_weighting_details 'w=1/[\s^2^(Fo^2^)+(0.0114P)^2^+0.0074P] where P=(Fo^2^+2Fc^2^)/3'
_refine_ls_weighting_scheme calc
_refine_ls_wR_factor_gt 0.0419
_refine_ls_wR_factor_ref 0.0453
_reflns_Friedel_coverage 0.0
_reflns_limit_h_max 11
_reflns_limit_h_min -10
_reflns_limit_k_max 17
_reflns_limit_k_min -16
_reflns_limit_l_max 23
_reflns_limit_l_min 0
_reflns_number_gt 7062
_reflns_number_total 8894
_reflns_threshold_expression I>=2u(I)
_cod_data_source_file d3nj05502g2.cif
_cod_data_source_block NSA_Cpd_1b
_cod_depositor_comments 'Adding full bibliography for 7062987--7062991.cif.'
_cod_database_code 7062991
_olex2_refinement_description
;
1. Fixed Uiso
 At 1.2 times of:
  All C(H) groups
 At 1.5 times of:
  All C(H,H,H) groups
2. Uiso/Uaniso restraints and constraints
Ueq(H2Sb), Ueq(H2Sa), Ueq(H2Sc): fixed at 0.07 with sigma of 0.1
;
_olex2_refine_details
;
Refinement using NoSpherA2, an implementation of
NOn-SPHERical Atom-form-factors in Olex2.
Please cite:
F. Kleemiss et al. Chem. Sci. DOI 10.1039/D0SC05526C - 2021
NoSpherA2 implementation of HAR makes use of
tailor-made aspherical atomic form factors calculated
on-the-fly from a Hirshfeld-partitioned electron density (ED) - not from
spherical-atom form factors.

The ED is calculated from a gaussian basis set single determinant SCF
wavefunction - either Hartree-Fock or DFT using selected funtionals
 - for a fragment of the crystal.
This fragment can be embedded in an electrostatic crystal field by employing cluster charges
or modelled using implicit solvation models, depending on the software used.
The following options were used:
   SOFTWARE:       ORCA 5.0
   PARTITIONING:   NoSpherA2
   INT ACCURACY:   Normal
   METHOD:         R2SCAN
   BASIS SET:      cc-pVTZ
   CHARGE:         0
   MULTIPLICITY:   1
   DATE:           2024-01-16_13-11-16
;
_olex2_exptl_crystal_mounting_method 'mounted on a nylon cryoloop with Paratone oil'
_olex2_submission_special_instructions 'No special instructions were received'

loop_
_space_group_symop_id
_space_group_symop_operation_xyz
1 x,y,z
2 -x,-y,-z

loop_
_atom_site_label
_atom_site_type_symbol
_atom_site_fract_x
_atom_site_fract_y
_atom_site_fract_z
_atom_site_U_iso_or_equiv
_atom_site_adp_type
_atom_site_occupancy
_atom_site_refinement_flags_posn
O2 O 0.75800(6) 1.15571(3) 0.43396(2) 0.02369(8) Uani 1.000000 .
O1 O 0.33993(6) 0.88111(4) 0.87885(2) 0.03176(10) Uani 1.000000 .
O2S O 0.26790(6) 0.29790(4) 0.38076(3) 0.02376(9) Uani 1.000000 .
O1S O 0.28538(7) 0.50765(4) 0.43200(3) 0.02941(10) Uani 1.000000 .
N3 N 0.79264(6) 0.94780(4) 0.48548(3) 0.01584(8) Uani 1.000000 .
N2 N 0.56573(6) 0.97802(4) 0.64784(3) 0.01502(8) Uani 1.000000 .
N1 N 0.43159(7) 0.77989(4) 0.75820(3) 0.01855(9) Uani 1.000000 .
N5 N 1.07758(6) 0.72740(4) 0.35275(3) 0.02020(9) Uani 1.000000 .
N4 N 0.27295(6) 0.49376(4) 0.76252(3) 0.02021(9) Uani 1.000000 .
C16 C 1.29922(9) 0.81154(6) 0.11055(4) 0.02925(13) Uani 1.000000 .
H16 H 1.3862(11) 0.7679(7) 0.0579(4) 0.052(2) Uani 1.000000 .
C17 C 1.24182(10) 0.93996(6) 0.09270(4) 0.03319(14) Uani 1.000000 .
H17 H 1.2841(11) 0.9925(7) 0.0249(4) 0.063(2) Uani 1.000000 .
C18 C 1.13255(9) 0.99667(6) 0.16118(4) 0.02900(13) Uani 1.000000 .
H18 H 1.0885(11) 1.0947(7) 0.1478(4) 0.053(2) Uani 1.000000 .
C13 C 1.07434(7) 0.92737(5) 0.25068(3) 0.01856(10) Uani 1.000000 .
C12 C 0.96228(8) 0.98282(5) 0.32327(3) 0.01792(10) Uani 1.000000 .
H12 H 0.9198(10) 1.0806(6) 0.3109(4) 0.0390(18) Uani 1.000000 .
C11 C 0.90730(7) 0.90898(4) 0.40754(3) 0.01480(9) Uani 1.000000 .
C25 C 0.72505(7) 1.06545(4) 0.49407(3) 0.01563(9) Uani 1.000000 .
C24 C 0.60428(7) 1.07941(4) 0.58614(3) 0.01474(9) Uani 1.000000 .
C20 C 0.46459(7) 0.99161(4) 0.73053(3) 0.01585(9) Uani 1.000000 .
C19 C 0.40789(7) 0.87858(5) 0.79797(3) 0.01797(10) Uani 1.000000 .
C2 C 0.37030(7) 0.66718(4) 0.79895(3) 0.01626(10) Uani 1.000000 .
C3 C 0.34038(7) 0.61907(5) 0.89295(3) 0.01843(10) Uani 1.000000 .
H3a H 0.3653(10) 0.6680(6) 0.9429(4) 0.0359(17) Uani 1.000000 .
C4 C 0.27422(7) 0.50477(5) 0.92331(3) 0.01761(10) Uani 1.000000 .
C5 C 0.23714(7) 0.44629(5) 0.85587(3) 0.01711(10) Uani 1.000000 .
C6 C 0.15680(8) 0.33679(5) 0.88514(4) 0.02145(11) Uani 1.000000 .
H6 H 0.1206(10) 0.2973(6) 0.8327(4) 0.0377(18) Uani 1.000000 .
C7 C 0.12103(9) 0.28486(5) 0.97805(4) 0.02632(12) Uani 1.000000 .
H7 H 0.0564(11) 0.2021(6) 0.9998(4) 0.047(2) Uani 1.000000 .
C14 C 1.12999(7) 0.79848(5) 0.26767(3) 0.01800(10) Uani 1.000000 .
C15 C 1.24430(8) 0.74193(6) 0.19658(4) 0.02446(12) Uani 1.000000 .
H15 H 1.2878(10) 0.6439(6) 0.2109(4) 0.0434(19) Uani 1.000000 .
C10 C 0.97110(7) 0.78079(5) 0.41821(3) 0.01851(10) Uani 1.000000 .
H10 H 0.9324(10) 0.7223(6) 0.4839(4) 0.0423(18) Uani 1.000000 .
C23 C 0.53828(8) 1.19703(5) 0.60294(4) 0.01851(10) Uani 1.000000 .
H23 H 0.5695(10) 1.2741(6) 0.5485(4) 0.0370(17) Uani 1.000000 .
C22 C 0.43561(8) 1.21013(5) 0.68971(4) 0.02065(11) Uani 1.000000 .
H22 H 0.3836(10) 1.2987(6) 0.7054(4) 0.0408(18) Uani 1.000000 .
C21 C 0.40048(8) 1.10522(5) 0.75559(3) 0.01905(10) Uani 1.000000 .
H21 H 0.3235(10) 1.1082(6) 0.8247(4) 0.0371(18) Uani 1.000000 .
C1 C 0.33759(8) 0.59862(5) 0.73639(3) 0.01919(10) Uani 1.000000 .
H1a H 0.3630(10) 0.6348(6) 0.6631(4) 0.0397(18) Uani 1.000000 .
C8 C 0.16523(9) 0.34025(5) 1.04520(4) 0.02871(13) Uani 1.000000 .
H8 H 0.1330(12) 0.2991(7) 1.1186(4) 0.057(2) Uani 1.000000 .
C9 C 0.23850(8) 0.44824(5) 1.01876(4) 0.02441(12) Uani 1.000000 .
H9 H 0.2658(11) 0.4920(6) 1.0708(4) 0.046(2) Uani 1.000000 .
C2S C 0.14255(12) 0.32850(9) 0.31480(6) 0.03973(17) Uani 1.000000 .
H2Sa H 0.0391(17) 0.3959(15) 0.3254(9) 0.165(7) Uani 1.000000 .
H2Sb H 0.2020(15) 0.3660(15) 0.2528(6) 0.135(5) Uani 1.000000 .
H2Sc H 0.093(3) 0.2595(11) 0.3100(12) 0.206(9) Uani 1.000000 .
C1S C 0.24483(11) 0.51015(7) 0.52844(4) 0.02766(12) Uani 1.000000 .
H1Sa H 0.3599(13) 0.4618(9) 0.5612(5) 0.086(3) Uani 1.000000 .
H1Sb H 0.2242(13) 0.6001(7) 0.5408(5) 0.070(3) Uani 1.000000 .
H1Sc H 0.1187(14) 0.4741(9) 0.5627(5) 0.086(3) Uani 1.000000 .
H3 H 0.7549(9) 0.8827(6) 0.5391(4) 0.0287(17) Uani 1.000000 .
H1 H 0.4895(10) 0.7901(6) 0.6910(4) 0.0340(18) Uani 1.000000 .
H2S H 0.2816(11) 0.3698(7) 0.4002(5) 0.0307(19) Uani 1.000000 .
H1S H 0.2076(11) 0.5795(8) 0.3983(5) 0.045(2) Uani 1.000000 .

loop_
_atom_site_aniso_label
_atom_site_aniso_U_11
_atom_site_aniso_U_22
_atom_site_aniso_U_33
_atom_site_aniso_U_12
_atom_site_aniso_U_13
_atom_site_aniso_U_23
O2 0.0347(2) 0.01387(18) 0.01834(17) -0.00388(16) 0.00264(15) -0.00052(13)
O1 0.0549(3) 0.0206(2) 0.01726(17) -0.01013(19) 0.00915(17) -0.00732(15)
O2S 0.0296(2) 0.0202(2) 0.01993(18) -0.00408(18) 0.00174(15) -0.00528(15)
O1S 0.0362(3) 0.0212(2) 0.0300(2) 0.00352(19) -0.00579(18) -0.00957(17)
N3 0.0187(2) 0.0134(2) 0.01409(18) -0.00251(17) -0.00004(16) -0.00217(15)
N2 0.0181(2) 0.01157(19) 0.01519(18) -0.00246(16) -0.00056(15) -0.00391(15)
N1 0.0258(2) 0.0149(2) 0.01481(19) -0.00640(18) 0.00224(17) -0.00436(16)
N5 0.0249(2) 0.0146(2) 0.0190(2) -0.00228(18) 0.00201(17) -0.00441(16)
N4 0.0289(2) 0.0168(2) 0.01621(19) -0.00751(18) -0.00074(17) -0.00474(16)
C16 0.0345(3) 0.0365(4) 0.0168(2) -0.0056(3) 0.0031(2) -0.0113(2)
H16 0.064(6) 0.061(5) 0.032(4) -0.009(4) 0.010(4) -0.022(4)
C17 0.0425(4) 0.0369(4) 0.0146(2) -0.0039(3) 0.0042(2) -0.0031(2)
H17 0.083(6) 0.067(6) 0.026(4) -0.006(5) 0.018(4) -0.007(4)
C18 0.0394(4) 0.0265(3) 0.0149(2) -0.0023(3) 0.0024(2) 0.0008(2)
H18 0.084(6) 0.030(5) 0.027(4) 0.003(4) 0.007(4) 0.008(3)
C13 0.0222(3) 0.0188(3) 0.0134(2) -0.0037(2) -0.00088(18) -0.00183(18)
C12 0.0219(3) 0.0151(2) 0.0144(2) -0.0020(2) -0.00072(18) -0.00073(18)
H12 0.050(5) 0.029(4) 0.025(4) 0.005(4) 0.003(3) 0.004(3)
C11 0.0166(2) 0.0136(2) 0.0136(2) -0.00249(18) -0.00144(17) -0.00200(17)
C25 0.0183(2) 0.0131(2) 0.0150(2) -0.00274(19) -0.00169(18) -0.00244(17)
C24 0.0167(2) 0.0120(2) 0.0157(2) -0.00257(18) -0.00129(17) -0.00390(17)
C20 0.0186(2) 0.0130(2) 0.0161(2) -0.00302(19) -0.00019(18) -0.00481(17)
C19 0.0234(3) 0.0146(2) 0.0151(2) -0.0037(2) 0.00119(18) -0.00443(17)
C2 0.0200(3) 0.0143(2) 0.0142(2) -0.00394(19) -0.00046(18) -0.00308(17)
C3 0.0237(3) 0.0178(2) 0.0145(2) -0.0070(2) -0.00172(19) -0.00272(18)
H3a 0.048(5) 0.037(4) 0.030(4) -0.023(4) -0.004(3) -0.009(3)
C4 0.0204(3) 0.0165(2) 0.0153(2) -0.0045(2) -0.00206(18) -0.00125(18)
C5 0.0197(3) 0.0137(2) 0.0172(2) -0.00334(19) -0.00065(18) -0.00301(17)
C6 0.0254(3) 0.0158(2) 0.0227(3) -0.0059(2) 0.0001(2) -0.0038(2)
H6 0.055(5) 0.032(4) 0.030(4) -0.012(4) -0.003(3) -0.013(3)
C7 0.0337(3) 0.0182(3) 0.0248(3) -0.0093(2) -0.0003(2) 0.0009(2)
H7 0.071(6) 0.027(4) 0.040(4) -0.025(4) -0.003(4) 0.005(3)
C14 0.0200(3) 0.0190(3) 0.0152(2) -0.0037(2) -0.00081(18) -0.00507(18)
C15 0.0283(3) 0.0258(3) 0.0199(2) -0.0038(2) 0.0016(2) -0.0106(2)
H15 0.044(5) 0.030(4) 0.047(4) 0.004(4) 0.009(4) -0.010(4)
C10 0.0226(3) 0.0139(2) 0.0165(2) -0.0023(2) 0.00132(19) -0.00213(18)
H10 0.057(5) 0.029(4) 0.030(4) -0.003(4) 0.005(3) 0.001(3)
C23 0.0230(3) 0.0119(2) 0.0203(2) -0.0034(2) -0.0004(2) -0.00438(19)
H23 0.052(5) 0.019(4) 0.038(4) -0.009(4) 0.000(4) -0.004(3)
C22 0.0259(3) 0.0131(2) 0.0229(2) -0.0024(2) 0.0005(2) -0.0076(2)
H22 0.053(5) 0.022(4) 0.043(4) -0.002(4) 0.001(4) -0.010(3)
C21 0.0238(3) 0.0149(2) 0.0187(2) -0.0032(2) 0.0010(2) -0.00729(19)
H21 0.050(5) 0.026(4) 0.030(4) -0.006(3) 0.014(3) -0.011(3)
C1 0.0275(3) 0.0159(2) 0.0145(2) -0.0065(2) -0.0007(2) -0.00353(18)
H1a 0.066(5) 0.035(4) 0.020(3) -0.020(4) -0.005(3) -0.001(3)
C8 0.0400(4) 0.0244(3) 0.0199(3) -0.0125(3) -0.0031(2) 0.0040(2)
H8 0.098(7) 0.047(5) 0.027(4) -0.035(5) -0.001(4) 0.006(4)
C9 0.0326(3) 0.0240(3) 0.0165(2) -0.0097(2) -0.0044(2) 0.0011(2)
H9 0.081(6) 0.043(5) 0.023(4) -0.032(4) -0.014(4) 0.000(3)
C2S 0.0320(4) 0.0534(5) 0.0346(4) -0.0006(4) -0.0066(3) -0.0143(3)
H2Sa 0.071(7) 0.242(16) 0.163(11) 0.115(10) -0.055(7) -0.092(11)
H2Sb 0.094(9) 0.254(17) 0.040(6) -0.020(9) -0.012(6) 0.001(7)
H2Sc 0.32(2) 0.092(9) 0.284(17) -0.129(12) -0.252(16) 0.061(10)
C1S 0.0314(4) 0.0221(3) 0.0280(3) -0.0041(3) -0.0028(3) -0.0038(2)
H1Sa 0.080(7) 0.100(8) 0.056(5) 0.054(6) -0.030(5) -0.014(5)
H1Sb 0.117(8) 0.041(5) 0.052(5) -0.013(5) -0.009(5) -0.015(4)
H1Sc 0.098(8) 0.112(8) 0.069(6) -0.097(7) 0.013(5) -0.016(5)
H3 0.039(5) 0.020(4) 0.028(4) -0.006(3) -0.003(3) -0.006(3)
H1 0.050(5) 0.029(4) 0.023(4) -0.013(4) 0.007(4) -0.010(3)
H2S 0.045(5) 0.020(4) 0.030(4) -0.011(4) 0.003(4) -0.012(4)
H1S 0.037(6) 0.048(6) 0.049(5) 0.013(5) -0.018(4) -0.015(4)

loop_
_atom_type_symbol
_atom_type_scat_dispersion_real
_atom_type_scat_dispersion_imag
_atom_type_scat_source
_atom_type_scat_dispersion_source
C 0.00313 0.00162 'NoSpherA2: Chem.Sci. 2021, DOI:10.1039/D0SC05526C' 'Brennan, Cowan, Rev. Sci. Instrum., 1992, 63, 850'
H 0.00000 0.00000 'NoSpherA2: Chem.Sci. 2021, DOI:10.1039/D0SC05526C' 'Brennan, Cowan, Rev. Sci. Instrum., 1992, 63, 850'
N 0.00612 0.00332 'NoSpherA2: Chem.Sci. 2021, DOI:10.1039/D0SC05526C' 'Brennan, Cowan, Rev. Sci. Instrum., 1992, 63, 850'
O 0.01085 0.00610 'NoSpherA2: Chem.Sci. 2021, DOI:10.1039/D0SC05526C' 'Brennan, Cowan, Rev. Sci. Instrum., 1992, 63, 850'

loop_
_geom_angle_atom_site_label_1
_geom_angle_atom_site_label_2
_geom_angle_atom_site_label_3
_geom_angle
_geom_angle_site_symmetry_1
_geom_angle_site_symmetry_3
_geom_angle_publ_flag
H2S O2S C2S 110.1(4) . . ?
H1S O1S C1S 108.4(5) . . ?
C25 N3 C11 126.53(4) . . ?
H3 N3 C11 116.7(4) . . ?
H3 N3 C25 116.8(4) . . ?
C20 N2 C24 117.66(4) . . ?
C2 N1 C19 126.87(4) . . ?
H1 N1 C19 117.1(4) . . ?
H1 N1 C2 115.9(4) . . ?
C10 N5 C14 118.62(4) . . ?
C1 N4 C5 117.83(4) . . ?
C17 C16 H16 120.5(4) . . ?
C15 C16 H16 119.4(4) . . ?
C15 C16 C17 120.17(6) . . ?
H17 C17 C16 119.1(4) . . ?
C18 C17 C16 120.51(5) . . ?
C18 C17 H17 120.4(4) . . ?
H18 C18 C17 120.7(3) . . ?
C13 C18 C17 120.62(6) . . ?
C13 C18 H18 118.7(3) . . ?
C12 C13 C18 122.20(5) . . ?
C14 C13 C18 118.57(5) . . ?
C14 C13 C12 119.22(4) . . ?
H12 C12 C13 119.6(3) . . ?
C11 C12 C13 118.75(5) . . ?
C11 C12 H12 121.6(3) . . ?
C12 C11 N3 126.28(5) . . ?
C10 C11 N3 115.77(4) . . ?
C10 C11 C12 117.95(5) . . ?
N3 C25 O2 124.56(5) . . ?
C24 C25 O2 120.67(4) . . ?
C24 C25 N3 114.77(4) . . ?
C25 C24 N2 118.32(4) . . ?
C23 C24 N2 123.11(4) . . ?
C23 C24 C25 118.56(4) . . ?
C19 C20 N2 118.05(4) . . ?
C21 C20 N2 123.42(5) . . ?
C21 C20 C19 118.43(4) . . ?
N1 C19 O1 125.11(5) . . ?
C20 C19 O1 121.48(4) . . ?
C20 C19 N1 113.32(4) . . ?
C3 C2 N1 125.26(4) . . ?
C1 C2 N1 116.07(4) . . ?
C1 C2 C3 118.67(5) . . ?
H3a C3 C2 120.9(3) . . ?
C4 C3 C2 118.41(5) . . ?
C4 C3 H3a 120.7(3) . . ?
C5 C4 C3 118.71(4) . . ?
C9 C4 C3 122.46(5) . . ?
C9 C4 C5 118.80(5) . . ?
C4 C5 N4 122.01(4) . . ?
C6 C5 N4 118.33(4) . . ?
C6 C5 C4 119.64(4) . . ?
H6 C6 C5 118.3(3) . . ?
C7 C6 C5 120.35(5) . . ?
C7 C6 H6 121.3(3) . . ?
H7 C7 C6 119.7(3) . . ?
C8 C7 C6 120.09(5) . . ?
C8 C7 H7 120.2(3) . . ?
C13 C14 N5 120.92(4) . . ?
C15 C14 N5 119.11(5) . . ?
C15 C14 C13 119.97(5) . . ?
C14 C15 C16 120.16(6) . . ?
H15 C15 C16 120.7(3) . . ?
H15 C15 C14 119.2(3) . . ?
C11 C10 N5 124.50(5) . . ?
H10 C10 N5 116.6(3) . . ?
H10 C10 C11 118.8(3) . . ?
H23 C23 C24 118.7(3) . . ?
C22 C23 C24 118.72(5) . . ?
C22 C23 H23 122.6(3) . . ?
H22 C22 C23 120.9(3) . . ?
C21 C22 C23 118.62(5) . . ?
C21 C22 H22 120.4(3) . . ?
C22 C21 C20 118.34(5) . . ?
H21 C21 C20 118.9(3) . . ?
H21 C21 C22 122.8(3) . . ?
C2 C1 N4 124.25(5) . . ?
H1a C1 N4 116.7(3) . . ?
H1a C1 C2 119.0(3) . . ?
H8 C8 C7 119.2(4) . . ?
C9 C8 C7 120.66(5) . . ?
C9 C8 H8 120.0(4) . . ?
C8 C9 C4 120.37(5) . . ?
H9 C9 C4 119.5(3) . . ?
H9 C9 C8 120.1(3) . . ?
H2Sa C2S O2S 114.0(6) . . ?
H2Sb C2S O2S 112.6(6) . . ?
H2Sb C2S H2Sa 98.6(10) . . ?
H2Sc C2S O2S 111.8(6) . . ?
H2Sc C2S H2Sa 110.3(12) . . ?
H2Sc C2S H2Sb 108.7(11) . . ?
H1Sa C1S O1S 109.8(4) . . ?
H1Sb C1S O1S 112.3(4) . . ?
H1Sb C1S H1Sa 106.1(7) . . ?
H1Sc C1S O1S 113.3(4) . . ?
H1Sc C1S H1Sa 109.7(7) . . ?
H1Sc C1S H1Sb 105.3(7) . . ?

loop_
_geom_bond_atom_site_label_1
_geom_bond_atom_site_label_2
_geom_bond_distance
_geom_bond_site_symmetry_2
_geom_bond_publ_flag
O2 C25 1.2248(6) . ?
O1 C19 1.2199(6) . ?
O2S C2S 1.4114(8) . ?
O2S H2S 0.956(7) . ?
O1S C1S 1.4212(7) . ?
O1S H1S 0.990(8) . ?
N3 C11 1.4036(6) . ?
N3 C25 1.3581(6) . ?
N3 H3 0.992(6) . ?
N2 C24 1.3369(6) . ?
N2 C20 1.3372(6) . ?
N1 C19 1.3541(6) . ?
N1 C2 1.4003(6) . ?
N1 H1 1.001(6) . ?
N5 C14 1.3680(6) . ?
N5 C10 1.3144(6) . ?
N4 C5 1.3685(6) . ?
N4 C1 1.3115(7) . ?
C16 H16 1.065(6) . ?
C16 C17 1.4140(9) . ?
C16 C15 1.3754(8) . ?
C17 H17 1.071(6) . ?
C17 C18 1.3746(8) . ?
C18 H18 1.080(7) . ?
C18 C13 1.4183(7) . ?
C13 C12 1.4201(7) . ?
C13 C14 1.4174(7) . ?
C12 H12 1.076(6) . ?
C12 C11 1.3770(7) . ?
C11 C10 1.4212(7) . ?
C25 C24 1.5079(6) . ?
C24 C23 1.3924(7) . ?
C20 C19 1.5092(7) . ?
C20 C21 1.3951(7) . ?
C2 C3 1.3763(6) . ?
C2 C1 1.4256(7) . ?
C3 H3a 1.088(6) . ?
C3 C4 1.4158(7) . ?
C4 C5 1.4195(7) . ?
C4 C9 1.4191(7) . ?
C5 C6 1.4168(7) . ?
C6 H6 1.083(6) . ?
C6 C7 1.3734(7) . ?
C7 H7 1.086(6) . ?
C7 C8 1.4150(8) . ?
C14 C15 1.4155(7) . ?
C15 H15 1.079(7) . ?
C10 H10 1.072(6) . ?
C23 H23 1.074(6) . ?
C23 C22 1.3917(7) . ?
C22 H22 1.067(6) . ?
C22 C21 1.3896(7) . ?
C21 H21 1.082(6) . ?
C1 H1a 1.071(5) . ?
C8 H8 1.088(6) . ?
C8 C9 1.3745(8) . ?
C9 H9 1.081(6) . ?
C2S H2Sa 0.982(10) . ?
C2S H2Sb 0.980(10) . ?
C2S H2Sc 0.944(9) . ?
C1S H1Sa 1.049(8) . ?
C1S H1Sb 1.057(8) . ?
C1S H1Sc 1.067(8) . ?

loop_
_geom_torsion_atom_site_label_1
_geom_torsion_atom_site_label_2
_geom_torsion_atom_site_label_3
_geom_torsion_atom_site_label_4
_geom_torsion
_geom_torsion_site_symmetry_1
_geom_torsion_site_symmetry_2
_geom_torsion_site_symmetry_3
_geom_torsion_site_symmetry_4
_geom_torsion_publ_flag
O2 C25 N3 C11 -1.07(6) . . . . ?
O2 C25 C24 N2 177.13(5) . . . . ?
O2 C25 C24 C23 -2.88(6) . . . . ?
O1 C19 N1 C2 5.46(7) . . . . ?
O1 C19 C20 N2 169.32(5) . . . . ?
O1 C19 C20 C21 -14.05(6) . . . . ?
N3 C11 C12 C13 -178.07(5) . . . . ?
N3 C11 C10 N5 179.21(4) . . . . ?
N3 C25 C24 N2 -3.68(5) . . . . ?
N3 C25 C24 C23 176.31(4) . . . . ?
N2 C24 C23 C22 3.48(6) . . . . ?
N2 C20 C19 N1 -13.76(5) . . . . ?
N2 C20 C21 C22 3.19(6) . . . . ?
N1 C19 C20 C21 162.87(4) . . . . ?
N1 C2 C3 C4 178.66(5) . . . . ?
N1 C2 C1 N4 -177.22(4) . . . . ?
N5 C14 C13 C18 -179.97(5) . . . . ?
N5 C14 C13 C12 -0.14(6) . . . . ?
N5 C14 C15 C16 -179.82(5) . . . . ?
N5 C10 C11 C12 -0.78(6) . . . . ?
N4 C5 C4 C3 3.56(6) . . . . ?
N4 C5 C4 C9 -178.21(5) . . . . ?
N4 C5 C6 C7 179.04(5) . . . . ?
N4 C1 C2 C3 2.86(7) . . . . ?
C16 C17 C18 C13 -0.45(7) . . . . ?
C16 C15 C14 C13 -0.98(7) . . . . ?
C17 C18 C13 C12 179.67(6) . . . . ?
C17 C18 C13 C14 -0.50(7) . . . . ?
C18 C13 C12 C11 178.33(5) . . . . ?
C18 C13 C14 C15 1.21(6) . . . . ?
C13 C12 C11 C10 1.92(6) . . . . ?
C25 C24 C23 C22 -176.51(4) . . . . ?
C24 C23 C22 C21 -1.03(6) . . . . ?
C20 C21 C22 C23 -2.07(6) . . . . ?
C2 C3 C4 C5 -1.55(6) . . . . ?
C2 C3 C4 C9 -179.72(5) . . . . ?
C3 C4 C5 C6 -175.05(5) . . . . ?
C3 C4 C9 C8 176.69(6) . . . . ?
C4 C5 C6 C7 -2.30(6) . . . . ?
C4 C9 C8 C7 -1.15(7) . . . . ?
C5 C6 C7 C8 -0.33(7) . . . . ?
C6 C7 C8 C9 2.09(7) . . . . ?

loop_
_restr_u_ueq_atom_site_label_1
_restr_u_ueq_weight_param
_restr_u_ueq_target
_restr_u_ueq_diff
H2Sa 0.1000 0.0700 0.0946
H2Sb 0.1000 0.0700 0.0652
H2Sc 0.1000 0.0700 0.1357
